data_7134815
loop_
_publ_author_name
'Xu, Yan'
'Su, Qian-Qian'
'Liu, Bei'
'Sun, Wen-Tao'
'Bao, Song-Song'
'Li, Su-Zhi'
'Zheng, Li-Min'

_publ_section_title
;
 Metal-organic framework containing
 Co<sub>3</sub>(&#x3bc;<sub>3</sub>-OH)-based kagom&#xe9; layers showing
 long-range weak ferromagnetic ordering.
;
_journal_issue 65
_journal_name_full 'Chemical communications (Cambridge, England)'
_journal_page_first 12211
_journal_page_last 12214
_journal_paper_doi 10.1039/d5cc02658j
_journal_volume 61
_journal_year 2025
_chemical_formula_moiety 'C11 H9 Co2 O7 P'
_chemical_formula_sum 'C11 H9 Co2 O7 P'
_chemical_formula_weight 402.01
_space_group_crystal_system monoclinic
_space_group_IT_number 15
_space_group_name_Hall '-I 2ya'
_space_group_name_H-M_alt 'I 1 2/a 1'
_atom_sites_solution_hydrogens mixed
_audit_creation_date 2019-12-31
_audit_creation_method
;
Olex2 1.2
(compiled 2018.05.29 svn.r3508 for OlexSys, GUI svn.r5506)
;
_audit_update_record
;
2020-04-18 deposited with the CCDC.	2025-07-10 downloaded from the CCDC.
;
_cell_angle_alpha 90
_cell_angle_beta 95.802(3)
_cell_angle_gamma 90
_cell_formula_units_Z 8
_cell_length_a 10.6520(3)
_cell_length_b 5.4984(2)
_cell_length_c 42.3062(13)
_cell_measurement_reflns_used 7019
_cell_measurement_temperature 100
_cell_measurement_theta_max 28.6270
_cell_measurement_theta_min 2.8810
_cell_volume 2465.14(14)
_computing_cell_refinement 'CrysAlisPro 1.171.39.34b (Rigaku OD, 2017)'
_computing_data_collection 'CrysAlisPro 1.171.39.34b (Rigaku OD, 2017)'
_computing_data_reduction 'CrysAlisPro 1.171.39.34b (Rigaku OD, 2017)'
_computing_molecular_graphics 'Olex2 (Dolomanov et al., 2009)'
_computing_publication_material 'Olex2 (Dolomanov et al., 2009)'
_computing_structure_refinement 'ShelXL (Sheldrick, 2015)'
_computing_structure_solution 'ShelXT (Sheldrick, 2015)'
_diffrn_ambient_temperature 100.0
_diffrn_detector 'CCD plate'
_diffrn_detector_type HyPix
_diffrn_measured_fraction_theta_full 1.000
_diffrn_measured_fraction_theta_max 0.862
_diffrn_measurement_details
;
List of Runs (angles in degrees, time in seconds):

  # Type    Start    End  Width  t~exp~   \w     \q     \k     \f   Frames
#--------------------------------------------------------------------------
  1  \w     45.00  72.36   0.38    1.50    --   13.88 178.00 -60.00   72
  2  \w     28.00  63.34   0.38    1.50    --  -12.79  57.00  30.00   93
  3  \w    -26.00   0.22   0.38    1.50    --  -12.79  57.00  30.00   69
  4  \w    -63.00  40.36   0.38    1.50    --   13.88 -57.00  90.00  272
  5  \w    -22.00  35.00   0.38    1.50    --  -12.79 -99.00 120.00  150
  6  \w    -62.00  39.08   0.38    1.50    --   13.88 -57.00-180.00  266
  7  \w     16.00  42.22   0.38    1.50    --   13.88-132.00-170.00   69
  8  \w     28.00  79.30   0.38    1.50    --   13.88-137.00  13.00  135
  9  \w    -80.00  -8.94   0.38    1.50    --  -12.79 -19.00 -90.00  187
 10  \w     -6.00  19.08   0.38    1.50    --  -12.79 -19.00 -90.00   66
 11  \w     43.00  68.08   0.38    1.50    --  -12.79 -19.00 -90.00   66
;
_diffrn_measurement_device 'four-circle diffractometer'
_diffrn_measurement_device_type 'XtaLAB Synergy, Dualflex, HyPix'
_diffrn_measurement_method '\w scans'
_diffrn_orient_matrix_type 'CrysAlisPro convention (1999,Acta A55,543-557)'
_diffrn_orient_matrix_UB_11 0.0416790000
_diffrn_orient_matrix_UB_12 0.0049554000
_diffrn_orient_matrix_UB_13 -0.0120330000
_diffrn_orient_matrix_UB_21 -0.0521446000
_diffrn_orient_matrix_UB_22 -0.0088539000
_diffrn_orient_matrix_UB_23 -0.0117851000
_diffrn_orient_matrix_UB_31 -0.0052084000
_diffrn_orient_matrix_UB_32 0.1286030000
_diffrn_orient_matrix_UB_33 -0.0003541000
_diffrn_radiation_monochromator mirror
_diffrn_radiation_probe x-ray
_diffrn_radiation_type MoK\a
_diffrn_radiation_wavelength 0.71073
_diffrn_reflns_av_R_equivalents 0.0635
_diffrn_reflns_av_unetI/netI 0.0386
_diffrn_reflns_Laue_measured_fraction_full 1.000
_diffrn_reflns_Laue_measured_fraction_max 0.862
_diffrn_reflns_limit_h_max 11
_diffrn_reflns_limit_h_min -14
_diffrn_reflns_limit_k_max 7
_diffrn_reflns_limit_k_min -7
_diffrn_reflns_limit_l_max 55
_diffrn_reflns_limit_l_min -54
_diffrn_reflns_number 13140
_diffrn_reflns_point_group_measured_fraction_full 1.000
_diffrn_reflns_point_group_measured_fraction_max 0.862
_diffrn_reflns_theta_full 25.242
_diffrn_reflns_theta_max 28.728
_diffrn_reflns_theta_min 1.935
_diffrn_source 'micro-focus sealed X-ray tube'
_diffrn_source_type 'PhotonJet (Mo) X-ray Source'
_exptl_absorpt_coefficient_mu 2.852
_exptl_absorpt_correction_T_max 1.00000
_exptl_absorpt_correction_T_min 0.31871
_exptl_absorpt_correction_type multi-scan
_exptl_absorpt_process_details
;
CrysAlisPro 1.171.39.34b (Rigaku Oxford Diffraction, 2017)
Empirical absorption correction using spherical harmonics,
 implemented in SCALE3 ABSPACK scaling algorithm.
;
_exptl_crystal_colour 'clear red'
_exptl_crystal_colour_lustre clear
_exptl_crystal_colour_primary red
_exptl_crystal_density_diffrn 2.166
_exptl_crystal_description block
_exptl_crystal_F_000 1600
_exptl_crystal_size_max 0.2
_exptl_crystal_size_mid 0.2
_exptl_crystal_size_min 0.2
_refine_diff_density_max 0.548
_refine_diff_density_min -0.873
_refine_diff_density_rms 0.159
_refine_ls_extinction_method none
_refine_ls_goodness_of_fit_ref 1.058
_refine_ls_hydrogen_treatment mixed
_refine_ls_matrix_type full
_refine_ls_number_parameters 197
_refine_ls_number_reflns 2765
_refine_ls_number_restraints 1
_refine_ls_restrained_S_all 1.057
_refine_ls_R_factor_all 0.0358
_refine_ls_R_factor_gt 0.0309
_refine_ls_shift/su_max 0.001
_refine_ls_shift/su_mean 0.000
_refine_ls_structure_factor_coef Fsqd
_refine_ls_weighting_details 'w=1/[\s^2^(Fo^2^)+(0.0397P)^2^+3.2854P] where P=(Fo^2^+2Fc^2^)/3'
_refine_ls_weighting_scheme calc
_refine_ls_wR_factor_gt 0.0769
_refine_ls_wR_factor_ref 0.0808
_reflns_Friedel_coverage 0.000
_reflns_number_gt 2459
_reflns_number_total 2765
_reflns_threshold_expression 'I > 2\s(I)'
_cod_data_source_file d5cc02658j2.cif
_cod_data_source_block a(4)
_cod_depositor_comments 'Adding full bibliography for 7134815--7134816.cif.'
_cod_database_code 7134815
_shelx_shelxl_version_number 2018/3
_chemical_oxdiff_usercomment 'C H O P Co Cl'
_shelx_space_group_comment
;
The symmetry employed for this shelxl refinement is uniquely defined
by the following loop, which should always be used as a source of
symmetry information in preference to the above space-group names.
They are only intended as comments.
;
_shelx_estimated_absorpt_t_max 0.599
_shelx_estimated_absorpt_t_min 0.599
_reflns_odcompleteness_completeness 99.96
_reflns_odcompleteness_iscentric 1
_reflns_odcompleteness_theta 25.07
_olex2_refinement_description
;
1. Fixed Uiso
 At 1.2 times of:
  All C(H) groups
 At 1.5 times of:
  All O(H,H) groups
2. Restrained distances
 O4-H4
 0.82 with sigma of 0.001
3.a Rotating group:
 O7(H7A,H7B)
3.b Aromatic/amide H refined with riding coordinates:
 C2(H2), C3(H3), C4(H4A), C7(H7), C8(H8), C9(H9)
;
_olex2_submission_special_instructions 'No special instructions were received'
_oxdiff_exptl_absorpt_empirical_details
;
Empirical correction (ABSPACK) includes:
- Absorption correction using spherical harmonics
- Frame scaling
;
_oxdiff_exptl_absorpt_empirical_full_max 3.380
_oxdiff_exptl_absorpt_empirical_full_min 0.346

loop_
_space_group_symop_operation_xyz
'x, y, z'
'-x+1/2, y, -z'
'x+1/2, y+1/2, z+1/2'
'-x+1, y+1/2, -z+1/2'
'-x, -y, -z'
'x-1/2, -y, z'
'-x+1/2, -y+1/2, -z+1/2'
'x, -y+1/2, z+1/2'

loop_
_atom_site_label
_atom_site_type_symbol
_atom_site_fract_x
_atom_site_fract_y
_atom_site_fract_z
_atom_site_U_iso_or_equiv
_atom_site_adp_type
_atom_site_occupancy
_atom_site_site_symmetry_order
_atom_site_calc_flag
_atom_site_refinement_flags_posn
_atom_site_refinement_flags_adp
_atom_site_refinement_flags_occupancy
_atom_site_disorder_assembly
_atom_site_disorder_group
Co1 Co 0.50088(3) 0.94107(6) 0.73054(2) 0.01797(11) Uani 1 1 d . . . . .
Co2 Co 0.750000 0.250000 0.750000 0.01246(12) Uani 1 2 d S T P . .
Co3 Co 0.750000 0.53456(9) 0.500000 0.02203(13) Uani 1 2 d S T P . .
P1 P 0.75538(5) 0.74526(10) 0.70593(2) 0.01183(14) Uani 1 1 d . . . . .
O1 O 0.61203(14) 0.7524(3) 0.70662(4) 0.0163(3) Uani 1 1 d . . . . .
O2 O 0.81544(14) 0.9959(3) 0.71447(4) 0.0145(3) Uani 1 1 d . . . . .
O3 O 0.81786(14) 0.5459(3) 0.72715(4) 0.0154(3) Uani 1 1 d . . . . .
O4 O 0.43428(14) 0.7775(3) 0.76775(4) 0.0150(3) Uani 1 1 d D . . . .
H4 H 0.444(3) 0.858(5) 0.7841(4) 0.042(10) Uiso 1 1 d D . . . .
O5 O 0.80731(18) 0.8064(4) 0.53719(5) 0.0304(4) Uani 1 1 d . . . . .
O6 O 0.62403(17) 0.6288(4) 0.53310(5) 0.0323(4) Uani 1 1 d . . . . .
O7 O 0.63353(19) 0.2851(4) 0.47617(6) 0.0416(6) Uani 1 1 d . . . . .
H7A H 0.561551 0.285904 0.483436 0.062 Uiso 1 1 d GR . . . .
H7B H 0.662025 0.142067 0.480296 0.062 Uiso 1 1 d GR . . . .
C1 C 0.7826(2) 0.6712(4) 0.66550(5) 0.0149(4) Uani 1 1 d . . . . .
C2 C 0.8567(2) 0.4720(4) 0.66053(6) 0.0192(5) Uani 1 1 d . . . . .
H2 H 0.895358 0.384435 0.678272 0.023 Uiso 1 1 calc R . . . .
C3 C 0.8760(2) 0.3959(5) 0.62959(6) 0.0216(5) Uani 1 1 d . . . . .
H3 H 0.927927 0.258914 0.626648 0.026 Uiso 1 1 calc R . . . .
C4 C 0.8208(2) 0.5178(5) 0.60400(6) 0.0210(5) Uani 1 1 d . . . . .
H4A H 0.833858 0.463953 0.583245 0.025 Uiso 1 1 calc R . . . .
C5 C 0.7441(2) 0.7237(4) 0.60771(6) 0.0179(5) Uani 1 1 d . . . . .
C6 C 0.7245(2) 0.8048(4) 0.63884(6) 0.0163(5) Uani 1 1 d . . . . .
C7 C 0.6477(2) 1.0123(4) 0.64174(6) 0.0206(5) Uani 1 1 d . . . . .
H7 H 0.635797 1.072245 0.662280 0.025 Uiso 1 1 calc R . . . .
C8 C 0.5907(2) 1.1276(5) 0.61565(6) 0.0257(6) Uani 1 1 d . . . . .
H8 H 0.538987 1.265302 0.618317 0.031 Uiso 1 1 calc R . . . .
C9 C 0.6070(3) 1.0463(5) 0.58484(6) 0.0271(6) Uani 1 1 d . . . . .
H9 H 0.565239 1.126340 0.566852 0.032 Uiso 1 1 calc R . . . .
C10 C 0.6835(2) 0.8513(5) 0.58094(6) 0.0211(5) Uani 1 1 d . . . . .
C11 C 0.7058(2) 0.7623(5) 0.54864(6) 0.0227(5) Uani 1 1 d . . . . .

loop_
_atom_site_aniso_label
_atom_site_aniso_U_11
_atom_site_aniso_U_22
_atom_site_aniso_U_33
_atom_site_aniso_U_23
_atom_site_aniso_U_13
_atom_site_aniso_U_12
Co1 0.01456(18) 0.0143(2) 0.0265(2) -0.00094(12) 0.00905(14) -0.00122(11)
Co2 0.0087(2) 0.0123(2) 0.0164(2) 0.00083(16) 0.00143(17) -0.00017(15)
Co3 0.0232(3) 0.0253(3) 0.0173(3) 0.000 0.00107(19) 0.000
P1 0.0113(3) 0.0122(3) 0.0123(3) 0.0003(2) 0.0026(2) -0.0001(2)
O1 0.0123(8) 0.0186(9) 0.0180(8) -0.0022(6) 0.0022(6) 0.0000(6)
O2 0.0126(8) 0.0128(8) 0.0184(8) -0.0012(6) 0.0028(6) -0.0011(6)
O3 0.0154(8) 0.0143(8) 0.0168(8) 0.0042(6) 0.0033(6) -0.0004(6)
O4 0.0116(8) 0.0144(8) 0.0189(9) -0.0028(7) 0.0009(7) -0.0002(6)
O5 0.0327(10) 0.0356(11) 0.0240(10) -0.0018(8) 0.0082(8) -0.0086(8)
O6 0.0270(10) 0.0437(12) 0.0256(10) -0.0114(9) 0.0002(8) -0.0057(9)
O7 0.0277(11) 0.0326(12) 0.0627(16) -0.0164(10) -0.0035(10) 0.0019(8)
C1 0.0135(10) 0.0159(12) 0.0158(11) -0.0003(9) 0.0033(8) -0.0021(8)
C2 0.0212(12) 0.0192(13) 0.0177(12) 0.0010(9) 0.0036(9) 0.0021(9)
C3 0.0220(12) 0.0205(13) 0.0232(13) -0.0036(10) 0.0062(10) 0.0054(10)
C4 0.0248(13) 0.0232(13) 0.0154(12) -0.0036(10) 0.0045(10) -0.0005(10)
C5 0.0181(11) 0.0190(12) 0.0165(12) -0.0003(9) 0.0014(9) -0.0023(9)
C6 0.0158(11) 0.0169(12) 0.0162(11) 0.0002(9) 0.0025(9) -0.0019(9)
C7 0.0200(12) 0.0209(13) 0.0211(12) -0.0004(10) 0.0031(10) 0.0014(9)
C8 0.0248(13) 0.0236(14) 0.0284(14) 0.0027(11) 0.0011(11) 0.0068(10)
C9 0.0297(14) 0.0283(15) 0.0218(14) 0.0044(11) -0.0042(11) 0.0036(11)
C10 0.0235(12) 0.0228(13) 0.0168(12) 0.0013(10) 0.0007(9) -0.0029(10)
C11 0.0271(13) 0.0240(14) 0.0163(12) 0.0037(10) -0.0016(10) 0.0025(10)

loop_
_atom_type_symbol
_atom_type_description
_atom_type_scat_dispersion_real
_atom_type_scat_dispersion_imag
_atom_type_scat_source
C C 0.0033 0.0016 'International Tables Vol C Tables 4.2.6.8 and 6.1.1.4'
H H 0.0000 0.0000 'International Tables Vol C Tables 4.2.6.8 and 6.1.1.4'
Co Co 0.3494 0.9721 'International Tables Vol C Tables 4.2.6.8 and 6.1.1.4'
O O 0.0106 0.0060 'International Tables Vol C Tables 4.2.6.8 and 6.1.1.4'
P P 0.1023 0.0942 'International Tables Vol C Tables 4.2.6.8 and 6.1.1.4'

loop_
_geom_angle_atom_site_label_1
_geom_angle_atom_site_label_2
_geom_angle_atom_site_label_3
_geom_angle
_geom_angle_site_symmetry_1
_geom_angle_site_symmetry_3
_geom_angle_publ_flag
O1 Co1 O2 122.45(7) . 6_575 ?
O1 Co1 O4 117.00(7) . . ?
O1 Co1 O4 106.94(7) . 4_556 ?
O4 Co1 O2 86.04(7) . 6_575 ?
O4 Co1 O2 100.10(7) 4_556 6_575 ?
O4 Co1 O4 122.84(5) 4_556 . ?
O2 Co2 O2 180.00(6) 7_666 1_545 ?
O3 Co2 O2 88.27(6) 7_656 1_545 ?
O3 Co2 O2 91.73(6) . 1_545 ?
O3 Co2 O2 88.27(6) . 7_666 ?
O3 Co2 O2 91.73(6) 7_656 7_666 ?
O3 Co2 O3 180.00(8) . 7_656 ?
O4 Co2 O2 98.88(6) 4_546 1_545 ?
O4 Co2 O2 81.12(6) 6_665 1_545 ?
O4 Co2 O2 81.12(6) 4_546 7_666 ?
O4 Co2 O2 98.88(6) 6_665 7_666 ?
O4 Co2 O3 81.98(6) 4_546 7_656 ?
O4 Co2 O3 98.02(6) 6_665 7_656 ?
O4 Co2 O3 81.99(6) 6_665 . ?
O4 Co2 O3 98.01(6) 4_546 . ?
O4 Co2 O4 180.00(9) 6_665 4_546 ?
O5 Co3 O5 94.92(11) . 2_656 ?
O5 Co3 C11 30.12(7) 2_656 2_656 ?
O5 Co3 C11 30.12(7) . . ?
O5 Co3 C11 100.72(8) . 2_656 ?
O5 Co3 C11 100.72(8) 2_656 . ?
O6 Co3 O5 99.13(8) . 2_656 ?
O6 Co3 O5 60.51(7) . . ?
O6 Co3 O5 60.51(7) 2_656 2_656 ?
O6 Co3 O5 99.13(8) 2_656 . ?
O6 Co3 O6 151.42(12) . 2_656 ?
O6 Co3 C11 127.81(9) 2_656 . ?
O6 Co3 C11 30.59(8) 2_656 2_656 ?
O6 Co3 C11 30.59(8) . . ?
O6 Co3 C11 127.81(9) . 2_656 ?
O7 Co3 O5 89.57(9) 2_656 . ?
O7 Co3 O5 156.08(8) 2_656 2_656 ?
O7 Co3 O5 156.09(8) . . ?
O7 Co3 O5 89.57(9) . 2_656 ?
O7 Co3 O6 103.50(9) 2_656 . ?
O7 Co3 O6 103.50(9) . 2_656 ?
O7 Co3 O6 95.60(8) . . ?
O7 Co3 O6 95.60(8) 2_656 2_656 ?
O7 Co3 O7 95.78(13) 2_656 . ?
O7 Co3 C11 94.93(9) . 2_656 ?
O7 Co3 C11 125.98(9) . . ?
O7 Co3 C11 94.93(9) 2_656 . ?
O7 Co3 C11 125.98(9) 2_656 2_656 ?
C11 Co3 C11 119.72(12) 2_656 . ?
O1 P1 O2 111.26(9) . . ?
O1 P1 C1 106.21(10) . . ?
O2 P1 C1 108.62(10) . . ?
O3 P1 O1 112.57(9) . . ?
O3 P1 O2 110.92(9) . . ?
O3 P1 C1 106.98(10) . . ?
P1 O1 Co1 133.48(10) . . ?
Co1 O2 Co2 91.54(6) 6_675 1_565 ?
P1 O2 Co1 126.12(9) . 6_675 ?
P1 O2 Co2 124.69(8) . 1_565 ?
P1 O3 Co2 133.65(9) . . ?
Co1 O4 Co1 107.42(7) 4_546 . ?
Co1 O4 Co2 98.53(7) . 4_556 ?
Co1 O4 Co2 105.37(7) 4_546 4_556 ?
Co1 O4 H4 113(2) . . ?
Co1 O4 H4 118(2) 4_546 . ?
Co2 O4 H4 113(2) 4_556 . ?
C11 O5 Co3 87.56(16) . . ?
C11 O6 Co3 92.12(15) . . ?
Co3 O7 H7A 109.9 . . ?
Co3 O7 H7B 109.3 . . ?
H7A O7 H7B 104.1 . . ?
C2 C1 P1 118.16(18) . . ?
C2 C1 C6 119.7(2) . . ?
C6 C1 P1 122.04(17) . . ?
C1 C2 H2 119.4 . . ?
C1 C2 C3 121.2(2) . . ?
C3 C2 H2 119.4 . . ?
C2 C3 H3 119.9 . . ?
C4 C3 C2 120.2(2) . . ?
C4 C3 H3 119.9 . . ?
C3 C4 H4A 119.5 . . ?
C3 C4 C5 121.1(2) . . ?
C5 C4 H4A 119.5 . . ?
C4 C5 C6 119.6(2) . . ?
C4 C5 C10 121.6(2) . . ?
C6 C5 C10 118.8(2) . . ?
C5 C6 C1 118.3(2) . . ?
C7 C6 C1 123.5(2) . . ?
C7 C6 C5 118.2(2) . . ?
C6 C7 H7 119.4 . . ?
C8 C7 C6 121.3(2) . . ?
C8 C7 H7 119.4 . . ?
C7 C8 H8 119.4 . . ?
C7 C8 C9 121.1(2) . . ?
C9 C8 H8 119.4 . . ?
C8 C9 H9 120.2 . . ?
C10 C9 C8 119.5(2) . . ?
C10 C9 H9 120.2 . . ?
C5 C10 C11 117.6(2) . . ?
C9 C10 C5 121.1(2) . . ?
C9 C10 C11 121.3(2) . . ?
O5 C11 Co3 62.32(14) . . ?
O5 C11 O6 119.0(2) . . ?
O5 C11 C10 120.9(2) . . ?
O6 C11 Co3 57.29(13) . . ?
O6 C11 C10 119.9(2) . . ?
C10 C11 Co3 168.67(18) . . ?

loop_
_geom_bond_atom_site_label_1
_geom_bond_atom_site_label_2
_geom_bond_distance
_geom_bond_site_symmetry_2
_geom_bond_publ_flag
Co1 O1 1.9350(15) . ?
Co1 O2 2.0525(16) 6_575 ?
Co1 O4 2.0040(17) . ?
Co1 O4 1.9731(16) 4_556 ?
Co2 O2 2.2160(15) 7_666 ?
Co2 O2 2.2160(15) 1_545 ?
Co2 O3 2.0604(15) . ?
Co2 O3 2.0604(15) 7_656 ?
Co2 O4 2.0351(16) 4_546 ?
Co2 O4 2.0351(16) 6_665 ?
Co3 O5 2.211(2) . ?
Co3 O5 2.211(2) 2_656 ?
Co3 O6 2.1002(18) 2_656 ?
Co3 O6 2.1002(18) . ?
Co3 O7 2.045(2) . ?
Co3 O7 2.045(2) 2_656 ?
Co3 C11 2.494(3) 2_656 ?
Co3 C11 2.494(3) . ?
P1 O1 1.5307(16) . ?
P1 O2 1.5464(17) . ?
P1 O3 1.5263(17) . ?
P1 C1 1.810(2) . ?
O4 H4 0.8200(12) . ?
O5 C11 1.253(3) . ?
O6 C11 1.270(3) . ?
O7 H7A 0.8544 . ?
O7 H7B 0.8547 . ?
C1 C2 1.378(3) . ?
C1 C6 1.433(3) . ?
C2 H2 0.9500 . ?
C2 C3 1.409(3) . ?
C3 H3 0.9500 . ?
C3 C4 1.356(4) . ?
C4 H4A 0.9500 . ?
C4 C5 1.414(3) . ?
C5 C6 1.426(3) . ?
C5 C10 1.430(3) . ?
C6 C7 1.416(3) . ?
C7 H7 0.9500 . ?
C7 C8 1.361(4) . ?
C8 H8 0.9500 . ?
C8 C9 1.405(4) . ?
C9 H9 0.9500 . ?
C9 C10 1.366(4) . ?
C10 C11 1.493(3) . ?
